data_2201089
loop_
_publ_author_name
'Abdul Ajees, A.'
'Balakrishna, K.'

_publ_section_title
;
 Arjunolic acid
;
_journal_issue 6
_journal_name_full 'Acta Crystallographica Section E'
_journal_page_first o682
_journal_page_last o684
_journal_paper_doi 10.1107/S1600536802006451
_journal_volume 58
_journal_year 2002
_chemical_formula_iupac 'C30 H48 O5'
_chemical_formula_moiety 'C30 H48 O5'
_chemical_formula_sum 'C30 H48 O5'
_chemical_formula_weight 488.68
_chemical_name_common 'Arjunolic acid'
_chemical_name_systematic
;
2\a,3\b-24-trihydroxyolean-12-en-28-oic acid
;
_space_group_IT_number 19
_symmetry_cell_setting orthorhombic
_symmetry_space_group_name_Hall 'P 2ac 2ab'
_symmetry_space_group_name_H-M 'P 21 21 21'
_atom_sites_solution_hydrogens geom
_atom_sites_solution_primary direct
_atom_sites_solution_secondary difmap
_audit_creation_method SHELXL-97
_cell_angle_alpha 90.00
_cell_angle_beta 90.00
_cell_angle_gamma 90.00
_cell_formula_units_Z 4
_cell_length_a 11.580(2)
_cell_length_b 14.623(2)
_cell_length_c 15.952(4)
_cell_measurement_reflns_used 25
_cell_measurement_temperature 293(2)
_cell_measurement_theta_max 25
_cell_measurement_theta_min 14
_cell_volume 2701.2(9)
_computing_cell_refinement 'SDP (Frenz, 1978)'
_computing_data_collection 'CAD-4 Software (Enraf-Nonius, 1989)'
_computing_data_reduction 'CAD-4 Software'
_computing_molecular_graphics 'ZORTEP (Zsolnai, 1995)'
_computing_publication_material 'PARST97 (Nardelli, 1995) and PLATON (Spek, 2000)'
_computing_structure_refinement 'SHELXL97 (Sheldrick, 1997)'
_computing_structure_solution 'SHELXS97 (Sheldrick, 1990)'
_diffrn_ambient_temperature 293(2)
_diffrn_measured_fraction_theta_full 0.991
_diffrn_measured_fraction_theta_max 0.991
_diffrn_measurement_device_type 'Enraf-Nonius CAD-4'
_diffrn_measurement_method \w--2\q
_diffrn_radiation_monochromator graphite
_diffrn_radiation_source 'fine-focus sealed tube'
_diffrn_radiation_type CuK\a
_diffrn_radiation_wavelength 1.5418
_diffrn_reflns_av_R_equivalents 0.000
_diffrn_reflns_av_sigmaI/netI 0.1106
_diffrn_reflns_limit_h_max 14
_diffrn_reflns_limit_h_min 0
_diffrn_reflns_limit_k_max 17
_diffrn_reflns_limit_k_min 0
_diffrn_reflns_limit_l_max 19
_diffrn_reflns_limit_l_min 0
_diffrn_reflns_number 2962
_diffrn_reflns_theta_full 71.90
_diffrn_reflns_theta_max 71.90
_diffrn_reflns_theta_min 4.10
_diffrn_standards_decay_% <1
_diffrn_standards_interval_time 120
_diffrn_standards_number 3
_exptl_absorpt_coefficient_mu 0.629
_exptl_absorpt_correction_type none
_exptl_crystal_colour colourless
_exptl_crystal_density_diffrn 1.202
_exptl_crystal_density_meas ?
_exptl_crystal_density_method 'not measured'
_exptl_crystal_description needle
_exptl_crystal_F_000 1072
_exptl_crystal_size_max 0.22
_exptl_crystal_size_mid 0.13
_exptl_crystal_size_min 0.10
_refine_diff_density_max 0.23
_refine_diff_density_min -0.19
_refine_ls_extinction_coef 0.0021(4)
_refine_ls_extinction_expression Fc^*^=kFc[1+0.001xFc^2^\l^3^/sin(2\q)]^-1/4^
_refine_ls_extinction_method SHELXL97
_refine_ls_goodness_of_fit_ref 0.96
_refine_ls_hydrogen_treatment constr
_refine_ls_matrix_type full
_refine_ls_number_parameters 317
_refine_ls_number_reflns 2962
_refine_ls_number_restraints 9
_refine_ls_restrained_S_all 1.04
_refine_ls_R_factor_all 0.162
_refine_ls_R_factor_gt 0.050
_refine_ls_shift/su_max <0.001
_refine_ls_shift/su_mean <0.001
_refine_ls_structure_factor_coef Fsqd
_refine_ls_weighting_details 'calc w = 1/[\s^2^(Fo^2^)+(0.0781P)^2^] where P = (Fo^2^+2Fc^2^)/3'
_refine_ls_weighting_scheme calc
_refine_ls_wR_factor_gt 0.122
_refine_ls_wR_factor_ref 0.164
_reflns_number_gt 1388
_reflns_number_total 2962
_reflns_threshold_expression I>2\s(I)
_cod_data_source_file ci6116.cif
_cod_data_source_block I
_cod_depositor_comments
;
The following automatic conversions were performed:
'_symmetry_cell_setting' value 'Orthorhombic' changed to 'orthorhombic'
according to '/home/saulius/struct/CIF-dictionaries/cif_core.dic'
dictionary named 'cif_core.dic' version 2.4.1 from 2010-06-29.

Automatic conversion script
Id: cif_fix_enum 1527 2010-12-29 10:47:43Z saulius 

The following automatic conversions were performed:

'_symmetry_cell_setting' value 'Orthorhombic' changed to
'orthorhombic' according to
/home/saulius/struct/CIF-dictionaries/cif_core.dic dictionary named
'cif_core.dic' version 2.4.1 from 2010-06-29.

Automatic conversion script
Id: cif_fix_values 1715 2011-07-08 13:25:40Z adriana 

The following automatic conversions were performed:

'_exptl_crystal_density_meas' value 'none' was changed to '?' - the
value is perceived as not measured.

Automatic conversion script
Id: cif_fix_values 3008 2015-01-20 13:52:24Z robertas 
;
_cod_database_code 2201089

loop_
_symmetry_equiv_pos_as_xyz
'x, y, z'
'-x+1/2, -y, z+1/2'
'x+1/2, -y+1/2, -z'
'-x, y+1/2, -z+1/2'

loop_
_atom_site_label
_atom_site_fract_x
_atom_site_fract_y
_atom_site_fract_z
_atom_site_U_iso_or_equiv
_atom_site_adp_type
_atom_site_calc_flag
_atom_site_refinement_flags
_atom_site_occupancy
_atom_site_disorder_assembly
_atom_site_disorder_group
_atom_site_type_symbol
O1 0.0538(4) -0.1668(3) -0.1689(3) 0.0534(12) Uani d . 1 . . O
H1O 0.1148 -0.1954 -0.1696 0.080 Uiso calc R 1 . . H
O2 -0.0234(4) -0.0514(3) -0.2862(2) 0.0645(14) Uani d . 1 . . O
H2O 0.0338 -0.0332 -0.3116 0.097 Uiso calc R 1 . . H
O3 -0.1564(4) 0.0952(3) -0.3095(2) 0.0684(15) Uani d . 1 . . O
H3O -0.1236 0.0472 -0.3214 0.103 Uiso calc R 1 . . H
O4 0.1286(4) 0.3528(3) 0.3376(3) 0.0629(14) Uani d . 1 . . O
H4O 0.1938 0.3726 0.3291 0.094 Uiso calc R 1 . . H
O5 0.2193(4) 0.2209(3) 0.3343(4) 0.0727(16) Uani d . 1 . . O
C1 0.0799(5) -0.0476(4) -0.0637(3) 0.0385(14) Uani d . 1 . . C
H1A 0.1443 -0.0790 -0.0376 0.046 Uiso calc R 1 . . H
H1B 0.0095 -0.0699 -0.0378 0.046 Uiso calc R 1 . . H
C2 0.0776(5) -0.0711(4) -0.1564(3) 0.0396(15) Uani d . 1 . . C
H2 0.1518 -0.0553 -0.1821 0.048 Uiso calc R 1 . . H
C3 -0.0177(6) -0.0214(4) -0.2000(3) 0.0417(15) Uani d . 1 . . C
H3 -0.0902 -0.0395 -0.1731 0.050 Uiso calc R 1 . . H
C4 -0.0097(5) 0.0833(4) -0.1947(3) 0.0390(15) Uani d . 1 . . C
C5 -0.0024(5) 0.1072(4) -0.0989(3) 0.0352(14) Uani d . 1 . . C
H5 -0.0761 0.0861 -0.0757 0.042 Uiso calc R 1 . . H
C6 0.0013(6) 0.2094(4) -0.0788(3) 0.0452(16) Uani d . 1 . . C
H6A 0.0789 0.2326 -0.0873 0.054 Uiso calc R 1 . . H
H6B -0.0504 0.2423 -0.1159 0.054 Uiso calc R 1 . . H
C7 -0.0348(6) 0.2244(4) 0.0115(3) 0.0437(16) Uani d . 1 . . C
H7A -0.1150 0.2063 0.0173 0.052 Uiso calc R 1 . . H
H7B -0.0303 0.2894 0.0236 0.052 Uiso calc R 1 . . H
C8 0.0373(5) 0.1724(4) 0.0781(4) 0.0354(14) Uani d . 1 . . C
C9 0.0576(5) 0.0720(4) 0.0474(3) 0.0310(13) Uani d . 1 . . C
H9 -0.0174 0.0419 0.0539 0.037 Uiso calc R 1 . . H
C10 0.0910(5) 0.0564(4) -0.0464(3) 0.0351(14) Uani d . 1 . . C
C11 0.1374(5) 0.0229(4) 0.1098(4) 0.0430(16) Uani d . 1 . . C
H11A 0.1317 -0.0426 0.1009 0.052 Uiso calc R 1 . . H
H11B 0.2166 0.0409 0.0989 0.052 Uiso calc R 1 . . H
C12 0.1084(5) 0.0439(4) 0.1992(3) 0.0379(14) Uani d . 1 . . C
H12 0.1434 0.0077 0.2398 0.046 Uiso calc R 1 . . H
C13 0.0373(5) 0.1095(4) 0.2266(3) 0.0348(14) Uani d . 1 . . C
C14 -0.0298(5) 0.1675(4) 0.1641(3) 0.0360(14) Uani d . 1 . . C
C15 -0.0471(6) 0.2648(4) 0.2007(3) 0.0487(17) Uani d . 1 . . C
H15A 0.0234 0.2993 0.1921 0.058 Uiso calc R 1 . . H
H15B -0.1078 0.2949 0.1692 0.058 Uiso calc R 1 . . H
C16 -0.0780(5) 0.2691(4) 0.2934(4) 0.0470(17) Uani d . 1 . . C
H16A -0.1531 0.2412 0.3022 0.056 Uiso calc R 1 . . H
H16B -0.0827 0.3325 0.3110 0.056 Uiso calc R 1 . . H
C17 0.0131(5) 0.2188(4) 0.3469(4) 0.0405(15) Uani d . 1 . . C
C18 0.0194(5) 0.1183(4) 0.3207(3) 0.0363(14) Uani d . 1 . . C
H18 0.0891 0.0935 0.3471 0.044 Uiso calc R 1 . . H
C19 -0.0818(5) 0.0623(4) 0.3548(3) 0.0451(16) Uani d . 1 . . C
H19A -0.1521 0.0824 0.3274 0.054 Uiso calc R 1 . . H
H19B -0.0699 -0.0014 0.3402 0.054 Uiso calc R 1 . . H
C20 -0.0980(6) 0.0694(5) 0.4497(4) 0.0457(17) Uani d . 1 . . C
C21 -0.1131(6) 0.1702(4) 0.4723(4) 0.0529(18) Uani d . 1 . . C
H21A -0.1844 0.1924 0.4478 0.063 Uiso calc R 1 . . H
H21B -0.1196 0.1758 0.5327 0.063 Uiso calc R 1 . . H
C22 -0.0141(6) 0.2293(4) 0.4421(3) 0.0470(17) Uani d . 1 . . C
H22A 0.0546 0.2138 0.4739 0.056 Uiso calc R 1 . . H
H22B -0.0323 0.2928 0.4536 0.056 Uiso calc R 1 . . H
C23 -0.1273(6) 0.1209(5) -0.2258(4) 0.0518(18) Uani d . 1 . . C
H23A -0.1876 0.0995 -0.1884 0.062 Uiso calc R 1 . . H
H23B -0.1258 0.1872 -0.2224 0.062 Uiso calc R 1 . . H
C24 0.0856(6) 0.1231(4) -0.2502(4) 0.0573(19) Uani d . 1 . . C
H24A 0.0731 0.1048 -0.3073 0.086 Uiso calc R 1 . . H
H24B 0.1593 0.1009 -0.2316 0.086 Uiso calc R 1 . . H
H24C 0.0843 0.1886 -0.2466 0.086 Uiso calc R 1 . . H
C25 0.2164(5) 0.0842(4) -0.0682(4) 0.0480(17) Uani d . 1 . . C
H25A 0.2306 0.0724 -0.1265 0.072 Uiso calc R 1 . . H
H25B 0.2692 0.0492 -0.0348 0.072 Uiso calc R 1 . . H
H25C 0.2270 0.1481 -0.0570 0.072 Uiso calc R 1 . . H
C26 0.1540(5) 0.2230(4) 0.0890(4) 0.0552(19) Uani d . 1 . . C
H26A 0.1935 0.2253 0.0362 0.083 Uiso calc R 1 . . H
H26B 0.2007 0.1909 0.1291 0.083 Uiso calc R 1 . . H
H26C 0.1400 0.2840 0.1086 0.083 Uiso calc R 1 . . H
C27 -0.1540(5) 0.1257(4) 0.1554(4) 0.0495(18) Uani d . 1 . . C
H27A -0.1906 0.1244 0.2093 0.074 Uiso calc R 1 . . H
H27B -0.1484 0.0646 0.1337 0.074 Uiso calc R 1 . . H
H27C -0.1989 0.1625 0.1177 0.074 Uiso calc R 1 . . H
C28 0.1311(6) 0.2621(5) 0.3372(4) 0.0425(15) Uani d . 1 . . C
C29 0.0029(7) 0.0267(5) 0.4960(4) 0.072(2) Uani d . 1 . . C
H29A 0.0728 0.0583 0.4814 0.108 Uiso calc R 1 . . H
H29B 0.0096 -0.0365 0.4806 0.108 Uiso calc R 1 . . H
H29C -0.0097 0.0314 0.5553 0.108 Uiso calc R 1 . . H
C30 -0.2087(7) 0.0182(6) 0.4742(4) 0.075(3) Uani d . 1 . . C
H30A -0.2195 0.0220 0.5338 0.112 Uiso calc R 1 . . H
H30B -0.2021 -0.0448 0.4580 0.112 Uiso calc R 1 . . H
H30C -0.2736 0.0453 0.4463 0.112 Uiso calc R 1 . . H

loop_
_atom_site_aniso_label
_atom_site_aniso_U_11
_atom_site_aniso_U_22
_atom_site_aniso_U_33
_atom_site_aniso_U_12
_atom_site_aniso_U_13
_atom_site_aniso_U_23
O1 0.061(3) 0.045(3) 0.054(3) 0.013(2) -0.007(2) -0.016(2)
O2 0.077(3) 0.082(4) 0.035(2) 0.019(3) -0.008(2) -0.012(2)
O3 0.079(3) 0.088(4) 0.039(3) 0.038(3) -0.011(2) -0.008(3)
O4 0.062(3) 0.039(3) 0.087(4) -0.006(2) 0.010(3) -0.002(3)
O5 0.034(2) 0.054(3) 0.129(5) 0.004(2) 0.001(3) -0.011(3)
C1 0.034(3) 0.044(4) 0.037(3) 0.007(3) 0.000(3) -0.001(3)
C2 0.044(3) 0.040(4) 0.035(3) 0.004(3) 0.003(3) -0.006(3)
C3 0.046(4) 0.054(4) 0.025(3) 0.013(3) 0.001(3) -0.003(3)
C4 0.044(4) 0.042(4) 0.032(3) 0.007(3) 0.005(3) -0.002(3)
C5 0.038(3) 0.039(4) 0.029(3) 0.000(3) 0.002(3) 0.007(3)
C6 0.058(4) 0.036(4) 0.041(3) 0.005(3) -0.004(3) 0.009(3)
C7 0.057(4) 0.037(4) 0.037(3) 0.006(3) -0.004(3) 0.003(3)
C8 0.035(3) 0.036(4) 0.035(3) 0.002(3) 0.001(3) -0.004(3)
C9 0.031(3) 0.029(3) 0.033(3) 0.000(3) 0.001(3) -0.003(3)
C10 0.041(3) 0.036(4) 0.029(3) -0.002(3) 0.001(2) 0.008(3)
C11 0.050(4) 0.040(4) 0.038(3) 0.009(3) -0.003(3) 0.002(3)
C12 0.045(3) 0.040(4) 0.029(3) 0.004(3) -0.002(3) 0.005(3)
C13 0.034(3) 0.039(4) 0.031(3) -0.006(3) -0.002(3) 0.000(3)
C14 0.039(3) 0.036(3) 0.033(3) 0.002(3) -0.007(3) -0.003(3)
C15 0.058(4) 0.043(4) 0.045(4) 0.013(3) -0.003(3) -0.006(3)
C16 0.048(4) 0.048(4) 0.045(4) 0.012(3) -0.002(3) -0.013(3)
C17 0.039(3) 0.041(4) 0.041(3) 0.003(3) -0.002(3) -0.005(3)
C18 0.039(3) 0.035(3) 0.035(3) 0.002(3) -0.004(3) -0.005(3)
C19 0.048(4) 0.049(4) 0.038(3) -0.009(3) 0.008(3) -0.005(3)
C20 0.048(4) 0.050(4) 0.039(4) -0.004(4) 0.013(3) -0.001(3)
C21 0.054(4) 0.062(5) 0.043(4) 0.003(4) 0.008(3) -0.013(3)
C22 0.053(4) 0.057(4) 0.031(3) -0.007(4) 0.008(3) -0.011(3)
C23 0.059(4) 0.060(5) 0.037(3) 0.013(4) -0.006(3) 0.001(3)
C24 0.065(5) 0.063(5) 0.043(4) -0.006(4) 0.013(4) 0.012(4)
C25 0.038(3) 0.057(5) 0.049(4) 0.002(3) 0.004(3) -0.002(3)
C26 0.056(4) 0.051(4) 0.059(4) -0.013(4) 0.010(4) -0.009(4)
C27 0.038(3) 0.069(5) 0.041(3) -0.002(4) 0.001(3) -0.009(4)
C28 0.047(4) 0.046(4) 0.035(3) -0.008(3) -0.007(3) -0.010(3)
C29 0.089(6) 0.082(6) 0.045(4) 0.012(6) 0.002(4) 0.001(4)
C30 0.082(6) 0.091(6) 0.051(4) -0.034(5) 0.019(4) -0.006(4)

loop_
_atom_type_symbol
_atom_type_description
_atom_type_scat_dispersion_real
_atom_type_scat_dispersion_imag
_atom_type_scat_source
C C 0.0181 0.0091 'International Tables Vol C Tables 4.2.6.8 and 6.1.1.4'
H H 0.0000 0.0000 'International Tables Vol C Tables 4.2.6.8 and 6.1.1.4'
O O 0.0492 0.0322 'International Tables Vol C Tables 4.2.6.8 and 6.1.1.4'

loop_
_geom_angle_atom_site_label_1
_geom_angle_atom_site_label_2
_geom_angle_atom_site_label_3
_geom_angle
C2 O1 H1O 109.5
C3 O2 H2O 109.5
C23 O3 H3O 109.5
C28 O4 H4O 109.5
C2 C1 C10 113.4(5)
C2 C1 H1A 108.9
C10 C1 H1A 108.9
C2 C1 H1B 108.9
C10 C1 H1B 108.9
H1A C1 H1B 107.7
O1 C2 C3 105.5(5)
O1 C2 C1 111.0(5)
C3 C2 C1 110.9(5)
O1 C2 H2 109.8
C3 C2 H2 109.8
C1 C2 H2 109.8
O2 C3 C2 109.2(5)
O2 C3 C4 111.0(5)
C2 C3 C4 114.6(5)
O2 C3 H3 107.3
C2 C3 H3 107.3
C4 C3 H3 107.3
C24 C4 C3 113.0(5)
C24 C4 C23 108.3(5)
C3 C4 C23 106.5(5)
C24 C4 C5 116.1(5)
C3 C4 C5 106.2(4)
C23 C4 C5 106.2(5)
C6 C5 C10 109.4(5)
C6 C5 C4 115.0(4)
C10 C5 C4 117.1(5)
C6 C5 H5 104.6
C10 C5 H5 104.6
C4 C5 H5 104.6
C7 C6 C5 109.5(4)
C7 C6 H6A 109.8
C5 C6 H6A 109.8
C7 C6 H6B 109.8
C5 C6 H6B 109.8
H6A C6 H6B 108.2
C6 C7 C8 115.5(5)
C6 C7 H7A 108.4
C8 C7 H7A 108.4
C6 C7 H7B 108.4
C8 C7 H7B 108.4
H7A C7 H7B 107.5
C7 C8 C26 108.2(5)
C7 C8 C9 109.1(5)
C26 C8 C9 110.6(5)
C7 C8 C14 110.7(4)
C26 C8 C14 110.6(5)
C9 C8 C14 107.7(4)
C11 C9 C10 113.8(4)
C11 C9 C8 109.1(4)
C10 C9 C8 118.2(5)
C11 C9 H9 104.8
C10 C9 H9 104.8
C8 C9 H9 104.8
C25 C10 C1 107.1(5)
C25 C10 C5 113.9(4)
C1 C10 C5 108.3(5)
C25 C10 C9 114.2(5)
C1 C10 C9 107.0(4)
C5 C10 C9 105.9(4)
C12 C11 C9 112.7(5)
C12 C11 H11A 109.0
C9 C11 H11A 109.0
C12 C11 H11B 109.0
C9 C11 H11B 109.0
H11A C11 H11B 107.8
C13 C12 C11 126.6(5)
C13 C12 H12 116.7
C11 C12 H12 116.7
C12 C13 C18 117.9(5)
C12 C13 C14 119.9(5)
C18 C13 C14 122.0(5)
C13 C14 C15 109.2(5)
C13 C14 C27 108.0(5)
C15 C14 C27 105.8(5)
C13 C14 C8 110.1(4)
C15 C14 C8 110.5(5)
C27 C14 C8 113.1(4)
C16 C15 C14 115.7(5)
C16 C15 H15A 108.3
C14 C15 H15A 108.3
C16 C15 H15B 108.3
C14 C15 H15B 108.3
H15A C15 H15B 107.4
C15 C16 C17 110.9(5)
C15 C16 H16A 109.5
C17 C16 H16A 109.5
C15 C16 H16B 109.5
C17 C16 H16B 109.5
H16A C16 H16B 108.1
C28 C17 C18 109.3(5)
C28 C17 C16 111.2(5)
C18 C17 C16 109.9(5)
C28 C17 C22 103.9(5)
C18 C17 C22 111.7(5)
C16 C17 C22 110.8(5)
C13 C18 C17 110.9(5)
C13 C18 C19 114.2(5)
C17 C18 C19 112.5(5)
C13 C18 H18 106.2
C17 C18 H18 106.2
C19 C18 H18 106.2
C20 C19 C18 114.1(5)
C20 C19 H19A 108.7
C18 C19 H19A 108.7
C20 C19 H19B 108.7
C18 C19 H19B 108.7
H19A C19 H19B 107.6
C29 C20 C21 111.7(6)
C29 C20 C19 111.1(5)
C21 C20 C19 108.3(5)
C29 C20 C30 108.5(6)
C21 C20 C30 108.4(6)
C19 C20 C30 108.8(6)
C22 C21 C20 112.9(5)
C22 C21 H21A 109.0
C20 C21 H21A 109.0
C22 C21 H21B 109.0
C20 C21 H21B 109.0
H21A C21 H21B 107.8
C21 C22 C17 114.0(5)
C21 C22 H22A 108.8
C17 C22 H22A 108.8
C21 C22 H22B 108.8
C17 C22 H22B 108.8
H22A C22 H22B 107.7
O3 C23 C4 114.3(5)
O3 C23 H23A 108.7
C4 C23 H23A 108.7
O3 C23 H23B 108.7
C4 C23 H23B 108.7
H23A C23 H23B 107.6
C4 C24 H24A 109.5
C4 C24 H24B 109.5
H24A C24 H24B 109.5
C4 C24 H24C 109.5
H24A C24 H24C 109.5
H24B C24 H24C 109.5
C10 C25 H25A 109.5
C10 C25 H25B 109.5
H25A C25 H25B 109.5
C10 C25 H25C 109.5
H25A C25 H25C 109.5
H25B C25 H25C 109.5
C8 C26 H26A 109.5
C8 C26 H26B 109.5
H26A C26 H26B 109.5
C8 C26 H26C 109.5
H26A C26 H26C 109.5
H26B C26 H26C 109.5
C14 C27 H27A 109.5
C14 C27 H27B 109.5
H27A C27 H27B 109.5
C14 C27 H27C 109.5
H27A C27 H27C 109.5
H27B C27 H27C 109.5
O5 C28 O4 121.8(6)
O5 C28 C17 124.7(6)
O4 C28 C17 113.4(6)
C20 C29 H29A 109.5
C20 C29 H29B 109.5
H29A C29 H29B 109.5
C20 C29 H29C 109.5
H29A C29 H29C 109.5
H29B C29 H29C 109.5
C20 C30 H30A 109.5
C20 C30 H30B 109.5
H30A C30 H30B 109.5
C20 C30 H30C 109.5
H30A C30 H30C 109.5
H30B C30 H30C 109.5

loop_
_geom_bond_atom_site_label_1
_geom_bond_atom_site_label_2
_geom_bond_site_symmetry_2
_geom_bond_distance
_geom_bond_publ_flag
O1 C2 . 1.439(7) ?
O1 H1O . 0.82 ?
O2 C3 . 1.445(6) ?
O2 H2O . 0.82 ?
O3 C23 . 1.427(7) ?
O3 H3O . 0.82 ?
O4 C28 . 1.326(7) ?
O4 H4O . 0.82 ?
O5 C28 . 1.187(7) ?
C1 C2 . 1.518(7) ?
C1 C10 . 1.552(8) ?
C1 H1A . 0.97 ?
C1 H1B . 0.97 ?
C2 C3 . 1.494(8) ?
C2 H2 . 0.98 ?
C3 C4 . 1.536(8) ?
C3 H3 . 0.98 ?
C4 C24 . 1.530(8) ?
C4 C23 . 1.550(8) ?
C4 C5 . 1.570(7) ?
C5 C6 . 1.530(7) ?
C5 C10 . 1.557(8) ?
C5 H5 . 0.98 ?
C6 C7 . 1.516(8) ?
C6 H6A . 0.97 ?
C6 H6B . 0.97 ?
C7 C8 . 1.551(8) ?
C7 H7A . 0.97 ?
C7 H7B . 0.97 ?
C8 C26 . 1.551(8) ?
C8 C9 . 1.565(8) ?
C8 C14 . 1.578(8) ?
C9 C11 . 1.536(7) ?
C9 C10 . 1.562(7) ?
C9 H9 . 0.98 ?
C10 C25 . 1.547(8) ?
C11 C12 . 1.497(7) ?
C11 H11A . 0.97 ?
C11 H11B . 0.97 ?
C12 C13 . 1.338(8) ?
C12 H12 . 0.93 ?
C13 C18 . 1.521(7) ?
C13 C14 . 1.522(8) ?
C14 C15 . 1.551(8) ?
C14 C27 . 1.569(8) ?
C15 C16 . 1.523(8) ?
C15 H15A . 0.97 ?
C15 H15B . 0.97 ?
C16 C17 . 1.542(8) ?
C16 H16A . 0.97 ?
C16 H16B . 0.97 ?
C17 C28 . 1.514(8) ?
C17 C18 . 1.529(8) ?
C17 C22 . 1.559(7) ?
C18 C19 . 1.529(8) ?
C18 H18 . 0.98 ?
C19 C20 . 1.529(8) ?
C19 H19A . 0.97 ?
C19 H19B . 0.97 ?
C20 C29 . 1.518(9) ?
C20 C21 . 1.527(9) ?
C20 C30 . 1.535(9) ?
C21 C22 . 1.514(8) ?
C21 H21A . 0.97 ?
C21 H21B . 0.97 ?
C22 H22A . 0.97 ?
C22 H22B . 0.97 ?
C23 H23A . 0.97 ?
C23 H23B . 0.97 ?
C24 H24A . 0.96 ?
C24 H24B . 0.96 ?
C24 H24C . 0.96 ?
C25 H25A . 0.96 ?
C25 H25B . 0.96 ?
C25 H25C . 0.96 ?
C26 H26A . 0.96 ?
C26 H26B . 0.96 ?
C26 H26C . 0.96 ?
C27 H27A . 0.96 ?
C27 H27B . 0.96 ?
C27 H27C . 0.96 ?
C29 H29A . 0.96 ?
C29 H29B . 0.96 ?
C29 H29C . 0.96 ?
C30 H30A . 0.96 ?
C30 H30B . 0.96 ?
C30 H30C . 0.96 ?

loop_
_geom_hbond_atom_site_label_D
_geom_hbond_atom_site_label_H
_geom_hbond_atom_site_label_A
_geom_hbond_site_symmetry_A
_geom_hbond_distance_DH
_geom_hbond_distance_HA
_geom_hbond_distance_DA
_geom_hbond_angle_DHA
O1 H1O O5 2_554 0.82 1.96 2.744(6) 160.2
O3 H3O O2 . 0.82 1.93 2.665(6) 148.1
O4 H4O O3 3 0.82 1.82 2.642(7) 174.2

loop_
_geom_torsion_atom_site_label_1
_geom_torsion_atom_site_label_2
_geom_torsion_atom_site_label_3
_geom_torsion_atom_site_label_4
_geom_torsion
C10 C1 C2 O1 -173.4(5)
C10 C1 C2 C3 -56.4(7)
O1 C2 C3 O2 -54.8(6)
C1 C2 C3 O2 -175.1(5)
O1 C2 C3 C4 -180.0(5)
C1 C2 C3 C4 59.7(7)
O2 C3 C4 C24 -50.9(7)
C2 C3 C4 C24 73.3(6)
O2 C3 C4 C23 67.8(6)
C2 C3 C4 C23 -167.9(5)
O2 C3 C4 C5 -179.3(4)
C2 C3 C4 C5 -55.0(7)
C24 C4 C5 C6 55.9(7)
C3 C4 C5 C6 -177.6(5)
C23 C4 C5 C6 -64.6(7)
C24 C4 C5 C10 -74.8(7)
C3 C4 C5 C10 51.7(7)
C23 C4 C5 C10 164.7(5)
C10 C5 C6 C7 -66.0(6)
C4 C5 C6 C7 159.7(5)
C5 C6 C7 C8 56.9(7)
C6 C7 C8 C26 76.6(6)
C6 C7 C8 C9 -43.8(6)
C6 C7 C8 C14 -162.1(5)
C7 C8 C9 C11 175.3(5)
C26 C8 C9 C11 56.4(6)
C14 C8 C9 C11 -64.5(5)
C7 C8 C9 C10 43.2(6)
C26 C8 C9 C10 -75.6(6)
C14 C8 C9 C10 163.4(4)
C2 C1 C10 C25 -72.7(6)
C2 C1 C10 C5 50.6(6)
C2 C1 C10 C9 164.4(5)
C6 C5 C10 C25 -64.6(6)
C4 C5 C10 C25 68.7(7)
C6 C5 C10 C1 176.4(5)
C4 C5 C10 C1 -50.4(6)
C6 C5 C10 C9 61.8(6)
C4 C5 C10 C9 -164.9(5)
C11 C9 C10 C25 -56.4(7)
C8 C9 C10 C25 73.5(6)
C11 C9 C10 C1 62.0(6)
C8 C9 C10 C1 -168.1(5)
C11 C9 C10 C5 177.3(5)
C8 C9 C10 C5 -52.7(6)
C10 C9 C11 C12 176.2(5)
C8 C9 C11 C12 41.8(7)
C9 C11 C12 C13 -11.9(9)
C11 C12 C13 C18 179.5(6)
C11 C12 C13 C14 4.2(9)
C12 C13 C14 C15 -148.3(5)
C18 C13 C14 C15 36.6(7)
C12 C13 C14 C27 97.1(6)
C18 C13 C14 C27 -78.0(6)
C12 C13 C14 C8 -26.8(7)
C18 C13 C14 C8 158.1(5)
C7 C8 C14 C13 175.3(5)
C26 C8 C14 C13 -64.8(6)
C9 C8 C14 C13 56.1(6)
C7 C8 C14 C15 -63.9(6)
C26 C8 C14 C15 56.0(6)
C9 C8 C14 C15 176.9(5)
C7 C8 C14 C27 54.4(6)
C26 C8 C14 C27 174.3(5)
C9 C8 C14 C27 -64.8(6)
C13 C14 C15 C16 -41.5(7)
C27 C14 C15 C16 74.5(6)
C8 C14 C15 C16 -162.8(5)
C14 C15 C16 C17 55.9(7)
C15 C16 C17 C28 60.9(7)
C15 C16 C17 C18 -60.2(7)
C15 C16 C17 C22 176.0(5)
C12 C13 C18 C17 140.9(5)
C14 C13 C18 C17 -43.9(7)
C12 C13 C18 C19 -90.8(6)
C14 C13 C18 C19 84.3(7)
C28 C17 C18 C13 -69.7(6)
C16 C17 C18 C13 52.6(7)
C22 C17 C18 C13 175.9(5)
C28 C17 C18 C19 161.1(5)
C16 C17 C18 C19 -76.6(6)
C22 C17 C18 C19 46.7(7)
C13 C18 C19 C20 178.7(5)
C17 C18 C19 C20 -53.8(7)
C18 C19 C20 C29 -66.2(7)
C18 C19 C20 C21 56.8(7)
C18 C19 C20 C30 174.4(6)
C29 C20 C21 C22 66.7(7)
C19 C20 C21 C22 -55.9(7)
C30 C20 C21 C22 -173.7(5)
C20 C21 C22 C17 53.1(7)
C28 C17 C22 C21 -165.0(5)
C18 C17 C22 C21 -47.3(7)
C16 C17 C22 C21 75.5(7)
C24 C4 C23 O3 62.5(7)
C3 C4 C23 O3 -59.3(7)
C5 C4 C23 O3 -172.2(5)
C18 C17 C28 O5 -20.4(8)
C16 C17 C28 O5 -141.9(7)
C22 C17 C28 O5 98.9(7)
C18 C17 C28 O4 163.8(5)
C16 C17 C28 O4 42.4(7)
C22 C17 C28 O4 -76.8(6)

loop_
_cod_related_entry_id
_cod_related_entry_database
_cod_related_entry_code
1 ChemSpider 66301
